data_2200694
loop_
_publ_author_name
'Anwar Usman'
'Ibrahim Abdul Razak'
'Hoong-Kun Fun'
'Suchada Chantrapromma'
'Yan Zhang'
'Jian-Hua Xu'

_publ_section_title
;
 1-Acetyl-3-(benzofuran-3-yl)-1,2-dihydro-3-hydroxy-2-oxo-3<i>H</i>-indole
;
_journal_issue 11
_journal_name_full 'Acta Crystallographica Section E'
_journal_page_first o1070
_journal_page_last o1072
_journal_paper_doi 10.1107/S1600536801016324
_journal_volume 57
_journal_year 2001
_chemical_formula_moiety 'C18 H13 N O4'
_chemical_formula_sum 'C18 H13 N O4'
_chemical_formula_weight 307.29
_chemical_melting_point 383
_chemical_name_systematic
;
1-Acetyl-1,2-dihydro-3-hydroxy-3-(benzofuran-3-yl)-2-oxo-(3H)indole
;
_space_group_IT_number 2
_symmetry_cell_setting triclinic
_symmetry_space_group_name_Hall '-P 1'
_symmetry_space_group_name_H-M 'P -1'
_audit_creation_method SHELXL-97
_cell_angle_alpha 74.141(2)
_cell_angle_beta 83.650(2)
_cell_angle_gamma 78.772(2)
_cell_formula_units_Z 2
_cell_length_a 7.5900(6)
_cell_length_b 9.6858(8)
_cell_length_c 10.4040(9)
_cell_measurement_reflns_used 2226
_cell_measurement_temperature 293(2)
_cell_measurement_theta_max 29.47
_cell_measurement_theta_min 2.04
_cell_volume 720.32(10)
_computing_cell_refinement 'SAINT (Siemens, 1996)'
_computing_data_collection 'SMART (Siemens, 1996)'
_computing_data_reduction SAINT
_computing_molecular_graphics SHELXTL
_computing_publication_material
;
SHELXTL, PARST (Nardelli, 1995) and PLATON (Spek, 1990)
;
_computing_structure_refinement SHELXTL
_computing_structure_solution 'SHELXTL (Sheldrick, 1997)'
_diffrn_ambient_temperature 293(2)
_diffrn_detector_area_resol_mean 8.33
_diffrn_measured_fraction_theta_full .955
_diffrn_measured_fraction_theta_max .955
_diffrn_measurement_device_type
;
Siemens SMART CCD area detector diffractometer
;
_diffrn_measurement_method '\w scans'
_diffrn_radiation_monochromator graphite
_diffrn_radiation_source 'fine-focus sealed tube'
_diffrn_radiation_type MoK\a
_diffrn_radiation_wavelength .71073
_diffrn_reflns_av_R_equivalents .0906
_diffrn_reflns_av_sigmaI/netI .1754
_diffrn_reflns_limit_h_max 8
_diffrn_reflns_limit_h_min -9
_diffrn_reflns_limit_k_max 10
_diffrn_reflns_limit_k_min -11
_diffrn_reflns_limit_l_max 10
_diffrn_reflns_limit_l_min -12
_diffrn_reflns_number 3999
_diffrn_reflns_theta_full 25.00
_diffrn_reflns_theta_max 25.00
_diffrn_reflns_theta_min 2.04
_diffrn_standards_decay_% negligible
_diffrn_standards_interval_count none
_diffrn_standards_number 0
_exptl_absorpt_coefficient_mu .101
_exptl_absorpt_correction_T_max .9820
_exptl_absorpt_correction_T_min .9645
_exptl_absorpt_correction_type empirical
_exptl_absorpt_process_details 'SADABS (Sheldrick, 1996)'
_exptl_crystal_colour colorless
_exptl_crystal_density_diffrn 1.417
_exptl_crystal_density_method 'not measured'
_exptl_crystal_description block
_exptl_crystal_F_000 320
_exptl_crystal_size_max .36
_exptl_crystal_size_mid .24
_exptl_crystal_size_min .18
_refine_diff_density_max .297
_refine_diff_density_min -.309
_refine_ls_extinction_coef .133(14)
_refine_ls_extinction_method SHELXL
_refine_ls_goodness_of_fit_ref .857
_refine_ls_hydrogen_treatment mixed
_refine_ls_matrix_type full
_refine_ls_number_parameters 214
_refine_ls_number_reflns 2421
_refine_ls_number_restraints 0
_refine_ls_restrained_S_all .857
_refine_ls_R_factor_all .1221
_refine_ls_R_factor_gt .0724
_refine_ls_shift/su_max .000
_refine_ls_shift/su_mean .000
_refine_ls_structure_factor_coef Fsqd
_refine_ls_weighting_details 'calc w=1/[\s^2^(Fo^2^)+(0.0390P)^2^] where P=(Fo^2^+2Fc^2^)/3'
_refine_ls_weighting_scheme calc
_refine_ls_wR_factor_ref .1740
_reflns_number_gt 1233
_reflns_number_total 2421
_reflns_threshold_expression 'I > 2\s(I)'
_cod_data_source_file na6100.cif
_cod_data_source_block I
_cod_depositor_comments
;
The following automatic conversions were performed:

'_chemical_melting_point' value '383K' was changed to '383' - the
value should be numeric and without a unit designator.

Automatic conversion script
Id: cif_fix_values 1646 2011-03-28 12:23:43Z adriana 

The following automatic conversions were performed:

'_chemical_melting_point' value '383K' was changed to '383' - the
value should be numeric and without a unit designator.

Automatic conversion script
Id: cif_fix_values 1715 2011-07-08 13:25:40Z adriana 
;
_cod_original_cell_volume 720.30(10)
_cod_original_sg_symbol_H-M P-1
_cod_database_code 2200694
_cod_database_fobs_code 2200694

loop_
_symmetry_equiv_pos_as_xyz
'x, y, z'
'-x, -y, -z'

loop_
_atom_site_label
_atom_site_fract_x
_atom_site_fract_y
_atom_site_fract_z
_atom_site_U_iso_or_equiv
_atom_site_adp_type
_atom_site_calc_flag
_atom_site_refinement_flags
_atom_site_occupancy
_atom_site_disorder_assembly
_atom_site_disorder_group
_atom_site_type_symbol
O1 1.0255(3) .3011(3) 1.0070(3) .0569(8) Uani d . 1 . . O
O2 .4559(3) .3894(3) .8736(3) .0524(8) Uani d . 1 . . O
O3 .6435(4) .1983(3) .7059(3) .0546(8) Uani d . 1 . . O
O4 .7760(4) .4837(3) .3466(3) .0630(8) Uani d . 1 . . O
N1 .7128(4) .4195(3) .5713(3) .0392(7) Uani d . 1 . . N
C1 .9184(5) .3920(4) .9110(4) .0506(10) Uani d . 1 . . C
H1A .9451 .4803 .8575 .061 Uiso calc R 1 . . H
C2 .9391(5) .1833(4) 1.0637(4) .0430(9) Uani d . 1 . . C
C3 1.0016(5) .0626(4) 1.1637(4) .0504(10) Uani d . 1 . . C
H3A 1.1098 .0536 1.2020 .061 Uiso calc R 1 . . H
C4 .8961(5) -.0433(4) 1.2039(4) .0507(10) Uani d . 1 . . C
H4A .9339 -.1269 1.2705 .061 Uiso calc R 1 . . H
C5 .7330(5) -.0281(4) 1.1466(4) .0528(10) Uani d . 1 . . C
H5A .6637 -.1013 1.1770 .063 Uiso calc R 1 . . H
C6 .6719(5) .0930(4) 1.0462(4) .0468(10) Uani d . 1 . . C
H6A .5636 .1021 1.0082 .056 Uiso calc R 1 . . H
C7 .7794(5) .2016(3) 1.0034(3) .0387(9) Uani d . 1 . . C
C8 .7680(4) .3392(3) .9021(3) .0380(9) Uani d . 1 . . C
C9 .6267(5) .4061(3) .8034(3) .0399(9) Uani d . 1 . . C
C10 .6608(4) .3223(4) .6925(3) .0373(9) Uani d . 1 . . C
C11 .6940(4) .5627(3) .5910(3) .0373(9) Uani d . 1 . . C
C12 .7191(5) .6924(4) .4996(4) .0508(10) Uani d . 1 . . C
H12A .7554 .6959 .4106 .061 Uiso calc R 1 . . H
C13 .6877(5) .8172(4) .5461(4) .0535(11) Uani d . 1 . . C
H13A .7026 .9057 .4864 .064 Uiso calc R 1 . . H
C14 .6362(5) .8138(4) .6761(4) .0533(11) Uani d . 1 . . C
H14A .6147 .8996 .7035 .064 Uiso calc R 1 . . H
C15 .6154(5) .6839(4) .7678(4) .0507(10) Uani d . 1 . . C
H15A .5839 .6809 .8574 .061 Uiso calc R 1 . . H
C16 .6420(4) .5586(3) .7243(3) .0385(9) Uani d . 1 . . C
C17 .7630(5) .3847(4) .4477(4) .0447(9) Uani d . 1 . . C
C18 .7987(6) .2292(4) .4452(4) .0650(12) Uani d . 1 . . C
H18A .8736 .1732 .5165 .097 Uiso calc R 1 . . H
H18B .8588 .2201 .3609 .097 Uiso calc R 1 . . H
H18C .6869 .1938 .4564 .097 Uiso calc R 1 . . H
H2A .359(5) .447(3) .818(4) .056(11) Uiso d . 1 . . H

loop_
_atom_site_aniso_label
_atom_site_aniso_U_11
_atom_site_aniso_U_22
_atom_site_aniso_U_33
_atom_site_aniso_U_12
_atom_site_aniso_U_13
_atom_site_aniso_U_23
O1 .0574(17) .0555(16) .067(2) -.0260(13) -.0204(15) -.0133(13)
O2 .0431(15) .0678(18) .0403(17) -.0134(13) .0023(13) -.0030(13)
O3 .079(2) .0406(15) .0519(18) -.0261(13) -.0107(15) -.0112(12)
O4 .082(2) .0761(19) .0350(17) -.0253(16) .0035(15) -.0157(15)
N1 .0486(18) .0426(17) .0289(17) -.0168(14) -.0009(14) -.0080(13)
C1 .059(2) .046(2) .052(3) -.0161(19) -.018(2) -.0096(18)
C2 .049(2) .046(2) .040(2) -.0130(17) -.0072(18) -.0168(17)
C3 .057(2) .055(2) .041(2) -.003(2) -.017(2) -.0135(18)
C4 .065(3) .044(2) .037(2) -.0015(19) -.004(2) -.0043(17)
C5 .059(2) .050(2) .046(2) -.0138(19) .000(2) -.0052(18)
C6 .049(2) .047(2) .044(2) -.0167(17) -.0023(19) -.0073(18)
C7 .048(2) .0396(19) .031(2) -.0094(16) -.0061(17) -.0104(15)
C8 .045(2) .044(2) .030(2) -.0149(17) -.0035(16) -.0123(15)
C9 .049(2) .046(2) .026(2) -.0151(17) .0042(17) -.0089(16)
C10 .0347(19) .042(2) .040(2) -.0082(16) -.0092(16) -.0146(16)
C11 .0384(19) .040(2) .038(2) -.0170(16) -.0032(17) -.0099(16)
C12 .067(3) .050(2) .038(2) -.029(2) .0031(19) -.0043(18)
C13 .066(3) .041(2) .053(3) -.0220(19) .000(2) -.0044(19)
C14 .055(2) .043(2) .066(3) -.0087(18) -.009(2) -.018(2)
C15 .061(3) .047(2) .049(3) -.0110(19) -.003(2) -.0195(19)
C16 .043(2) .038(2) .038(2) -.0111(16) -.0035(17) -.0119(16)
C17 .040(2) .064(2) .036(2) -.0160(18) -.0041(18) -.0172(19)
C18 .079(3) .070(3) .055(3) -.015(2) .005(2) -.032(2)

loop_
_atom_type_symbol
_atom_type_description
_atom_type_scat_dispersion_real
_atom_type_scat_dispersion_imag
_atom_type_scat_source
C C .0033 .0016 'International Tables Vol C Tables 4.2.6.8 and 6.1.1.4'
H H .0000 .0000 'International Tables Vol C Tables 4.2.6.8 and 6.1.1.4'
N N .0061 .0033 'International Tables Vol C Tables 4.2.6.8 and 6.1.1.4'
O O .0106 .0060 'International Tables Vol C Tables 4.2.6.8 and 6.1.1.4'

loop_
_geom_angle_atom_site_label_1
_geom_angle_atom_site_label_2
_geom_angle_atom_site_label_3
_geom_angle
_geom_angle_publ_flag
C1 O1 C2 106.0(3) ?
C9 O2 H2A 110(2) ?
C17 N1 C10 125.8(3) ?
C17 N1 C11 124.7(3) ?
C10 N1 C11 109.3(3) ?
C8 C1 O1 112.5(3) ?
C8 C1 H1A 123.8 ?
O1 C1 H1A 123.8 ?
C3 C2 C7 123.9(3) ?
C3 C2 O1 126.0(3) ?
C7 C2 O1 110.1(3) ?
C4 C3 C2 116.6(3) ?
C4 C3 H3A 121.7 ?
C2 C3 H3A 121.7 ?
C3 C4 C5 121.3(3) ?
C3 C4 H4A 119.4 ?
C5 C4 H4A 119.4 ?
C6 C5 C4 121.7(4) ?
C6 C5 H5A 119.2 ?
C4 C5 H5A 119.2 ?
C5 C6 C7 117.6(3) ?
C5 C6 H6A 121.2 ?
C7 C6 H6A 121.2 ?
C2 C7 C6 119.0(3) ?
C2 C7 C8 106.0(3) ?
C6 C7 C8 135.0(3) ?
C1 C8 C7 105.4(3) ?
C1 C8 C9 126.8(3) ?
C7 C8 C9 127.7(3) ?
O2 C9 C8 107.5(3) yes
O2 C9 C16 115.0(3) ?
C8 C9 C16 113.9(3) ?
O2 C9 C10 110.4(3) ?
C8 C9 C10 107.9(3) yes
C16 C9 C10 102.0(3) ?
O3 C10 N1 125.9(3) ?
O3 C10 C9 126.3(3) ?
N1 C10 C9 107.8(3) ?
C12 C11 C16 120.7(3) ?
C12 C11 N1 129.6(3) ?
C16 C11 N1 109.7(3) ?
C11 C12 C13 117.4(4) ?
C11 C12 H12A 121.3 ?
C13 C12 H12A 121.3 ?
C14 C13 C12 122.1(3) ?
C14 C13 H13A 119.0 ?
C12 C13 H13A 119.0 ?
C13 C14 C15 120.5(4) ?
C13 C14 H14A 119.8 ?
C15 C14 H14A 119.8 ?
C16 C15 C14 118.9(4) ?
C16 C15 H15A 120.6 ?
C14 C15 H15A 120.6 ?
C15 C16 C11 120.5(3) ?
C15 C16 C9 128.9(3) ?
C11 C16 C9 110.6(3) ?
O4 C17 N1 118.8(3) ?
O4 C17 C18 122.4(3) ?
N1 C17 C18 118.8(3) ?
C17 C18 H18A 109.5 ?
C17 C18 H18B 109.5 ?
H18A C18 H18B 109.5 ?
C17 C18 H18C 109.5 ?
H18A C18 H18C 109.5 ?
H18B C18 H18C 109.5 ?

loop_
_geom_bond_atom_site_label_1
_geom_bond_atom_site_label_2
_geom_bond_site_symmetry_2
_geom_bond_distance
_geom_bond_publ_flag
O1 C1 . 1.362(4) yes
O1 C2 . 1.385(4) yes
O2 C9 . 1.430(4) yes
O2 H2A . .97(3) ?
O3 C10 . 1.202(4) ?
O4 C17 . 1.224(4) ?
N1 C17 . 1.411(5) yes
N1 C10 . 1.420(4) yes
N1 C11 . 1.434(4) ?
C1 C8 . 1.360(5) yes
C1 H1A . .9300 ?
C2 C3 . 1.379(5) ?
C2 C7 . 1.385(4) ?
C3 C4 . 1.371(5) ?
C3 H3A . .9300 ?
C4 C5 . 1.398(5) ?
C4 H4A . .9300 ?
C5 C6 . 1.381(5) ?
C5 H5A . .9300 ?
C6 C7 . 1.403(5) ?
C6 H6A . .9300 ?
C7 C8 . 1.450(4) yes
C8 C9 . 1.494(5) yes
C9 C16 . 1.502(4) yes
C9 C10 . 1.556(5) yes
C11 C12 . 1.386(4) ?
C11 C16 . 1.391(5) ?
C12 C13 . 1.391(5) ?
C12 H12A . .9300 ?
C13 C14 . 1.359(6) ?
C13 H13A . .9300 ?
C14 C15 . 1.381(5) ?
C14 H14A . .9300 ?
C15 C16 . 1.379(5) ?
C15 H15A . .9300 ?
C17 C18 . 1.484(5) ?
C18 H18A . .9600 ?
C18 H18B . .9600 ?
C18 H18C . .9600 ?

loop_
_geom_hbond_atom_site_label_D
_geom_hbond_atom_site_label_H
_geom_hbond_atom_site_label_A
_geom_hbond_site_symmetry_A
_geom_hbond_distance_DH
_geom_hbond_distance_HA
_geom_hbond_distance_DA
_geom_hbond_angle_DHA
_geom_hbond_publ_flag
C12 H12A O4 1_555 .93 2.30 2.841(5) 117 yes
O2 H2A O4 2_666 .97(4) 1.98(4) 2.893(4) 155(3) yes

loop_
_geom_torsion_atom_site_label_1
_geom_torsion_atom_site_label_2
_geom_torsion_atom_site_label_3
_geom_torsion_atom_site_label_4
_geom_torsion
_geom_torsion_publ_flag
C2 O1 C1 C8 -.2(4) ?
C1 O1 C2 C3 178.5(4) ?
C1 O1 C2 C7 -.3(4) ?
C7 C2 C3 C4 -.2(6) ?
O1 C2 C3 C4 -178.8(4) ?
C2 C3 C4 C5 -.6(6) ?
C3 C4 C5 C6 .9(6) ?
C4 C5 C6 C7 -.3(6) ?
C3 C2 C7 C6 .7(6) ?
O1 C2 C7 C6 179.5(3) ?
C3 C2 C7 C8 -178.2(3) ?
O1 C2 C7 C8 .6(4) ?
C5 C6 C7 C2 -.4(6) ?
C5 C6 C7 C8 178.1(4) ?
O1 C1 C8 C7 .6(4) ?
O1 C1 C8 C9 -176.5(3) ?
C2 C7 C8 C1 -.7(4) ?
C6 C7 C8 C1 -179.4(4) ?
C2 C7 C8 C9 176.3(3) ?
C6 C7 C8 C9 -2.3(7) ?
C1 C8 C9 O2 -139.7(4) ?
C7 C8 C9 O2 43.9(4) ?
C1 C8 C9 C16 -11.1(5) ?
C7 C8 C9 C16 172.4(3) ?
C1 C8 C9 C10 101.3(4) ?
C7 C8 C9 C10 -75.2(4) ?
C17 N1 C10 O3 -3.9(5) ?
C11 N1 C10 O3 172.0(3) ?
C17 N1 C10 C9 177.3(3) ?
C11 N1 C10 C9 -6.9(3) ?
O2 C9 C10 O3 -49.0(4) ?
C8 C9 C10 O3 68.1(4) ?
C16 C9 C10 O3 -171.7(3) ?
O2 C9 C10 N1 129.8(3) ?
C8 C9 C10 N1 -113.0(3) ?
C16 C9 C10 N1 7.2(3) ?
C17 N1 C11 C12 .0(5) ?
C10 N1 C11 C12 -175.9(3) ?
C17 N1 C11 C16 179.6(3) ?
C10 N1 C11 C16 3.7(4) ?
C16 C11 C12 C13 -.9(5) ?
N1 C11 C12 C13 178.7(3) ?
C11 C12 C13 C14 .6(6) ?
C12 C13 C14 C15 .9(6) ?
C13 C14 C15 C16 -2.1(5) ?
C14 C15 C16 C11 1.8(5) ?
C14 C15 C16 C9 -179.6(3) ?
C12 C11 C16 C15 -.3(5) ?
N1 C11 C16 C15 180.0(3) ?
C12 C11 C16 C9 -179.1(3) ?
N1 C11 C16 C9 1.2(4) ?
O2 C9 C16 C15 56.8(5) ?
C8 C9 C16 C15 -67.8(5) ?
C10 C9 C16 C15 176.3(3) ?
O2 C9 C16 C11 -124.5(3) ?
C8 C9 C16 C11 110.9(3) ?
C10 C9 C16 C11 -5.1(3) ?
C10 N1 C17 O4 168.1(3) ?
C11 N1 C17 O4 -7.1(5) ?
C10 N1 C17 C18 -12.1(5) yes
C11 N1 C17 C18 172.6(3) yes
